data_2241343
loop_
_publ_author_name
'Akhazzane, Mohamed'
'Al Houari, Ghali'
'El Yazidi, Mohamed'
'Saadi, Mohamed'
'El Ammari, Lahcen'

_publ_section_title
;
 Crystal structure of
 4-(4-methoxyphenyl)-4',4'-dimethyl-3-<i>p</i>-tolyl-3',4'-dihydro-1'<i>H</i>,3<i>H</i>-spiro[isoxazole-5,2'-naphthalen]-1'-one
;
_journal_coeditor_code RZ5177
_journal_issue 12
_journal_name_full 'Acta Crystallographica Section E'
_journal_page_first o981
_journal_paper_doi 10.1107/S2056989015022033
_journal_volume 71
_journal_year 2015
_chemical_formula_iupac 'C28 H27 N O3'
_chemical_formula_moiety 'C28 H27 N O3'
_chemical_formula_sum 'C28 H27 N O3'
_chemical_formula_weight 425.50
_chemical_melting_point 443
_chemical_name_systematic
4-(4-Methoxyphenyl)-4',4'-dimethyl-3-<i>p</i>-tolyl-3',4'-dihydro-1'<i>H</i>,3<i>H</i>-spiro[isoxazole-5,2'-naphthalen]-1'-one
_space_group_crystal_system monoclinic
_space_group_IT_number 14
_space_group_name_Hall '-P 2yn'
_space_group_name_H-M_alt 'P 1 21/n 1'
_symmetry_space_group_name_Hall '-P 2yn'
_symmetry_space_group_name_H-M 'P 1 21/n 1'
_atom_sites_solution_hydrogens geom
_audit_creation_method SHELXL-2014/7
_cell_angle_alpha 90
_cell_angle_beta 103.801(3)
_cell_angle_gamma 90
_cell_formula_units_Z 4
_cell_length_a 10.2158(8)
_cell_length_b 12.9129(10)
_cell_length_c 17.6582(14)
_cell_measurement_reflns_used 5385
_cell_measurement_temperature 296(2)
_cell_measurement_theta_max 27.871
_cell_measurement_theta_min 2.375
_cell_volume 2262.1(3)
_computing_cell_refinement
;
SAINT (Bruker, 2009)
;
_computing_data_collection
;
APEX2 (Bruker, 2009)
;
_computing_data_reduction
;
SAINT (Bruker, 2009)
;
_computing_molecular_graphics
;
ORTEP-3 for Windows (Farrugia, 2012)
;
_computing_publication_material
;
PLATON (Spek, 2009) and publCIF (Westrip,2010)
;
_computing_structure_refinement
;
SHELXL2014 (Sheldrick, 2015)
;
_computing_structure_solution
;
SHELXS97 (Sheldrick, 2008)
;
_diffrn_ambient_temperature 296(2)
_diffrn_measured_fraction_theta_full 1.000
_diffrn_measured_fraction_theta_max 1.000
_diffrn_measurement_device_type 'Bruker X8 APEX'
_diffrn_measurement_method '\f and \w scans'
_diffrn_radiation_monochromator graphite
_diffrn_radiation_source 'fine-focus sealed tube'
_diffrn_radiation_type MoK\a
_diffrn_radiation_wavelength 0.71073
_diffrn_reflns_av_R_equivalents 0.0539
_diffrn_reflns_limit_h_max 12
_diffrn_reflns_limit_h_min -13
_diffrn_reflns_limit_k_max 16
_diffrn_reflns_limit_k_min -16
_diffrn_reflns_limit_l_max 23
_diffrn_reflns_limit_l_min -23
_diffrn_reflns_number 33809
_diffrn_reflns_theta_full 25.242
_diffrn_reflns_theta_max 27.871
_diffrn_reflns_theta_min 2.375
_exptl_absorpt_coefficient_mu 0.081
_exptl_absorpt_correction_type none
_exptl_crystal_colour colourless
_exptl_crystal_density_diffrn 1.249
_exptl_crystal_description block
_exptl_crystal_F_000 904
_exptl_crystal_size_max 0.42
_exptl_crystal_size_mid 0.31
_exptl_crystal_size_min 0.26
_refine_diff_density_max 0.214
_refine_diff_density_min -0.168
_refine_ls_extinction_method none
_refine_ls_goodness_of_fit_ref 1.017
_refine_ls_hydrogen_treatment constr
_refine_ls_matrix_type full
_refine_ls_number_parameters 289
_refine_ls_number_reflns 5385
_refine_ls_number_restraints 0
_refine_ls_restrained_S_all 1.017
_refine_ls_R_factor_all 0.0983
_refine_ls_R_factor_gt 0.0489
_refine_ls_shift/su_max 0.000
_refine_ls_shift/su_mean 0.000
_refine_ls_structure_factor_coef Fsqd
_refine_ls_weighting_details 'w=1/[\s^2^(Fo^2^)+(0.0500P)^2^+0.5224P] where P=(Fo^2^+2Fc^2^)/3'
_refine_ls_weighting_scheme calc
_refine_ls_wR_factor_gt 0.1090
_refine_ls_wR_factor_ref 0.1285
_reflns_number_gt 3283
_reflns_number_total 5385
_reflns_threshold_expression 'I > 2\s(I)'
_cod_data_source_file rz5177sup1.cif
_cod_data_source_block I
_cod_database_code 2241343
_shelx_space_group_comment
;
The symmetry employed for this shelxl refinement is uniquely defined
by the following loop, which should always be used as a source of
symmetry information in preference to the above space-group names.
They are only intended as comments.
;

loop_
_space_group_symop_operation_xyz
'x, y, z'
'-x+1/2, y+1/2, -z+1/2'
'-x, -y, -z'
'x-1/2, -y-1/2, z-1/2'

loop_
_atom_site_type_symbol
_atom_site_label
_atom_site_fract_x
_atom_site_fract_y
_atom_site_fract_z
_atom_site_U_iso_or_equiv
_atom_site_adp_type
_atom_site_calc_flag
_atom_site_occupancy
C C1 0.9515(2) 0.7328(2) 0.36467(15) 0.0826(8) Uani d 1
H H1A 0.9351 0.6936 0.3171 0.124 Uiso calc 1
H H1B 0.9704 0.8035 0.3542 0.124 Uiso calc 1
H H1C 1.0273 0.7039 0.4015 0.124 Uiso calc 1
C C2 0.8284(2) 0.72855(16) 0.39799(12) 0.0533(5) Uani d 1
C C3 0.7148(2) 0.67399(16) 0.36081(12) 0.0538(5) Uani d 1
H H3 0.7133 0.6416 0.3136 0.065 Uiso calc 1
C C4 0.6036(2) 0.66646(14) 0.39201(11) 0.0472(5) Uani d 1
H H4 0.5289 0.6287 0.3659 0.057 Uiso calc 1
C C5 0.60251(17) 0.71487(13) 0.46221(10) 0.0384(4) Uani d 1
C C6 0.71442(19) 0.77192(16) 0.49867(12) 0.0523(5) Uani d 1
H H6 0.7152 0.8060 0.5452 0.063 Uiso calc 1
C C7 0.8254(2) 0.77869(18) 0.46652(13) 0.0599(6) Uani d 1
H H7 0.8994 0.8179 0.4917 0.072 Uiso calc 1
C C8 0.48550(17) 0.70665(13) 0.49692(10) 0.0368(4) Uani d 1
C C9 0.33554(17) 0.71799(13) 0.57913(10) 0.0369(4) Uani d 1
C C10 0.48673(16) 0.73339(12) 0.58022(10) 0.0356(4) Uani d 1
H H10 0.5078 0.8072 0.5880 0.043 Uiso calc 1
C C11 0.58808(16) 0.67307(12) 0.64087(9) 0.0338(4) Uani d 1
C C12 0.62936(17) 0.57313(13) 0.62684(10) 0.0394(4) Uani d 1
H H12 0.5945 0.5421 0.5787 0.047 Uiso calc 1
C C13 0.72088(17) 0.52002(13) 0.68328(10) 0.0407(4) Uani d 1
H H13 0.7477 0.4538 0.6728 0.049 Uiso calc 1
C C14 0.77340(17) 0.56424(13) 0.75562(10) 0.0374(4) Uani d 1
C C15 0.73391(17) 0.66315(13) 0.77078(10) 0.0399(4) Uani d 1
H H15 0.7682 0.6937 0.8191 0.048 Uiso calc 1
C C16 0.64284(17) 0.71604(13) 0.71310(10) 0.0382(4) Uani d 1
H H16 0.6177 0.7828 0.7234 0.046 Uiso calc 1
C C17 0.9263(3) 0.55048(19) 0.88033(13) 0.0815(8) Uani d 1
H H17A 0.9871 0.5016 0.9113 0.122 Uiso calc 1
H H17B 0.9755 0.6110 0.8718 0.122 Uiso calc 1
H H17C 0.8585 0.5697 0.9072 0.122 Uiso calc 1
C C18 0.26491(19) 0.82319(14) 0.57550(11) 0.0463(5) Uani d 1
C C19 0.15232(17) 0.83574(13) 0.61336(10) 0.0409(4) Uani d 1
C C20 0.09907(17) 0.75196(14) 0.64651(10) 0.0392(4) Uani d 1
C C21 0.15675(17) 0.64320(13) 0.64679(10) 0.0388(4) Uani d 1
C C22 0.30500(17) 0.64932(13) 0.64192(10) 0.0393(4) Uani d 1
H H22A 0.3582 0.6733 0.6919 0.047 Uiso calc 1
H H22B 0.3352 0.5798 0.6341 0.047 Uiso calc 1
C C23 0.07011(19) 0.58162(15) 0.57859(12) 0.0509(5) Uani d 1
H H23A 0.1059 0.5129 0.5784 0.076 Uiso calc 1
H H23B -0.0208 0.5779 0.5844 0.076 Uiso calc 1
H H23C 0.0711 0.6155 0.5304 0.076 Uiso calc 1
C C24 0.1549(2) 0.58621(16) 0.72334(12) 0.0543(5) Uani d 1
H H24A 0.1916 0.5180 0.7222 0.081 Uiso calc 1
H H24B 0.2081 0.6240 0.7667 0.081 Uiso calc 1
H H24C 0.0638 0.5812 0.7287 0.081 Uiso calc 1
C C25 0.0964(2) 0.93444(15) 0.61386(14) 0.0593(6) Uani d 1
H H25 0.1330 0.9899 0.5924 0.071 Uiso calc 1
C C26 -0.0122(2) 0.95033(17) 0.64576(15) 0.0700(7) Uani d 1
H H26 -0.0484 1.0163 0.6465 0.084 Uiso calc 1
C C27 -0.0667(2) 0.86782(18) 0.67658(14) 0.0627(6) Uani d 1
H H27 -0.1411 0.8780 0.6976 0.075 Uiso calc 1
C C28 -0.01280(19) 0.77072(16) 0.67676(12) 0.0519(5) Uani d 1
H H28 -0.0518 0.7159 0.6976 0.062 Uiso calc 1
N N1 0.37202(15) 0.67459(12) 0.45609(9) 0.0468(4) Uani d 1
O O1 0.86366(13) 0.50485(9) 0.80727(7) 0.0510(3) Uani d 1
O O2 0.27756(12) 0.67119(11) 0.50248(7) 0.0525(4) Uani d 1
O O3 0.30170(16) 0.89402(12) 0.53998(11) 0.0820(6) Uani d 1

loop_
_atom_site_aniso_label
_atom_site_aniso_U_11
_atom_site_aniso_U_22
_atom_site_aniso_U_33
_atom_site_aniso_U_12
_atom_site_aniso_U_13
_atom_site_aniso_U_23
C1 0.0597(15) 0.117(2) 0.0819(18) 0.0152(14) 0.0383(14) 0.0347(16)
C2 0.0439(12) 0.0670(13) 0.0533(13) 0.0142(10) 0.0199(10) 0.0249(11)
C3 0.0618(14) 0.0563(12) 0.0498(12) 0.0125(10) 0.0264(11) 0.0073(10)
C4 0.0490(12) 0.0469(10) 0.0496(11) 0.0009(9) 0.0193(9) 0.0017(9)
C5 0.0362(10) 0.0411(9) 0.0392(10) 0.0050(8) 0.0113(8) 0.0065(8)
C6 0.0426(11) 0.0713(14) 0.0437(11) -0.0038(10) 0.0115(9) 0.0002(10)
C7 0.0393(12) 0.0838(15) 0.0555(13) -0.0092(11) 0.0088(10) 0.0129(12)
C8 0.0352(10) 0.0366(9) 0.0390(9) 0.0017(7) 0.0096(8) 0.0007(7)
C9 0.0335(9) 0.0402(9) 0.0380(10) 0.0011(7) 0.0105(8) -0.0035(7)
C10 0.0333(9) 0.0347(8) 0.0396(10) -0.0019(7) 0.0102(8) -0.0026(7)
C11 0.0288(9) 0.0377(9) 0.0372(9) -0.0040(7) 0.0122(7) -0.0031(7)
C12 0.0425(10) 0.0396(9) 0.0354(9) -0.0043(8) 0.0077(8) -0.0077(7)
C13 0.0443(11) 0.0323(8) 0.0460(11) -0.0020(7) 0.0118(9) -0.0048(8)
C14 0.0331(9) 0.0384(9) 0.0412(10) -0.0053(7) 0.0096(8) 0.0031(8)
C15 0.0381(10) 0.0460(10) 0.0358(9) -0.0060(8) 0.0089(8) -0.0078(8)
C16 0.0366(10) 0.0363(9) 0.0436(10) -0.0007(7) 0.0137(8) -0.0072(8)
C17 0.101(2) 0.0679(15) 0.0544(14) 0.0168(14) -0.0229(13) -0.0062(12)
C18 0.0386(10) 0.0429(10) 0.0585(12) 0.0028(8) 0.0136(9) 0.0073(9)
C19 0.0330(9) 0.0402(9) 0.0492(11) 0.0005(7) 0.0091(8) -0.0073(8)
C20 0.0326(9) 0.0446(9) 0.0399(10) -0.0021(8) 0.0075(8) -0.0086(8)
C21 0.0343(9) 0.0397(9) 0.0444(10) -0.0030(7) 0.0129(8) -0.0030(8)
C22 0.0355(10) 0.0382(9) 0.0451(10) 0.0016(7) 0.0110(8) -0.0013(8)
C23 0.0451(11) 0.0459(11) 0.0618(13) -0.0068(9) 0.0129(10) -0.0090(9)
C24 0.0533(13) 0.0570(12) 0.0576(13) -0.0018(10) 0.0234(10) 0.0064(10)
C25 0.0500(12) 0.0404(10) 0.0895(17) 0.0010(9) 0.0206(12) -0.0065(10)
C26 0.0581(14) 0.0495(12) 0.107(2) 0.0096(11) 0.0299(14) -0.0218(13)
C27 0.0471(13) 0.0689(14) 0.0782(16) 0.0077(11) 0.0271(12) -0.0192(12)
C28 0.0424(11) 0.0601(12) 0.0575(13) 0.0005(9) 0.0206(10) -0.0064(10)
N1 0.0397(9) 0.0613(10) 0.0417(9) -0.0045(7) 0.0145(7) -0.0069(8)
O1 0.0552(8) 0.0442(7) 0.0473(8) 0.0008(6) -0.0006(6) 0.0016(6)
O2 0.0368(7) 0.0785(9) 0.0437(7) -0.0124(7) 0.0127(6) -0.0136(7)
O3 0.0735(11) 0.0620(9) 0.1266(15) 0.0204(8) 0.0559(11) 0.0408(10)

loop_
_atom_type_symbol
_atom_type_description
_atom_type_scat_dispersion_real
_atom_type_scat_dispersion_imag
_atom_type_scat_source
C C 0.0033 0.0016 'International Tables Vol C Tables 4.2.6.8 and 6.1.1.4'
H H 0.0000 0.0000 'International Tables Vol C Tables 4.2.6.8 and 6.1.1.4'
N N 0.0061 0.0033 'International Tables Vol C Tables 4.2.6.8 and 6.1.1.4'
O O 0.0106 0.0060 'International Tables Vol C Tables 4.2.6.8 and 6.1.1.4'

loop_
_geom_angle_atom_site_label_1
_geom_angle_atom_site_label_2
_geom_angle_atom_site_label_3
_geom_angle
C2 C1 H1A 109.5
C2 C1 H1B 109.5
H1A C1 H1B 109.5
C2 C1 H1C 109.5
H1A C1 H1C 109.5
H1B C1 H1C 109.5
C7 C2 C3 117.65(18)
C7 C2 C1 121.3(2)
C3 C2 C1 121.1(2)
C4 C3 C2 121.63(19)
C4 C3 H3 119.2
C2 C3 H3 119.2
C3 C4 C5 120.47(19)
C3 C4 H4 119.8
C5 C4 H4 119.8
C6 C5 C4 118.20(17)
C6 C5 C8 120.53(16)
C4 C5 C8 121.27(16)
C5 C6 C7 120.58(19)
C5 C6 H6 119.7
C7 C6 H6 119.7
C2 C7 C6 121.4(2)
C2 C7 H7 119.3
C6 C7 H7 119.3
N1 C8 C5 120.37(16)
N1 C8 C10 114.79(15)
C5 C8 C10 124.83(15)
O2 C9 C22 109.03(13)
O2 C9 C18 104.09(14)
C22 C9 C18 111.95(14)
O2 C9 C10 104.17(13)
C22 C9 C10 116.45(14)
C18 C9 C10 110.12(14)
C8 C10 C11 114.65(14)
C8 C10 C9 100.47(13)
C11 C10 C9 116.92(14)
C8 C10 H10 108.1
C11 C10 H10 108.1
C9 C10 H10 108.1
C16 C11 C12 117.49(15)
C16 C11 C10 120.28(15)
C12 C11 C10 122.23(15)
C13 C12 C11 120.88(16)
C13 C12 H12 119.6
C11 C12 H12 119.6
C12 C13 C14 120.61(16)
C12 C13 H13 119.7
C14 C13 H13 119.7
O1 C14 C15 124.73(16)
O1 C14 C13 115.80(15)
C15 C14 C13 119.47(16)
C16 C15 C14 119.23(16)
C16 C15 H15 120.4
C14 C15 H15 120.4
C11 C16 C15 122.30(16)
C11 C16 H16 118.9
C15 C16 H16 118.9
O1 C17 H17A 109.5
O1 C17 H17B 109.5
H17A C17 H17B 109.5
O1 C17 H17C 109.5
H17A C17 H17C 109.5
H17B C17 H17C 109.5
O3 C18 C19 121.48(17)
O3 C18 C9 119.15(17)
C19 C18 C9 119.35(15)
C25 C19 C20 120.11(17)
C25 C19 C18 117.94(17)
C20 C19 C18 121.93(16)
C28 C20 C19 117.51(17)
C28 C20 C21 120.75(16)
C19 C20 C21 121.68(15)
C20 C21 C23 108.96(15)
C20 C21 C22 109.74(14)
C23 C21 C22 111.93(14)
C20 C21 C24 110.92(15)
C23 C21 C24 108.35(15)
C22 C21 C24 106.94(15)
C9 C22 C21 116.73(15)
C9 C22 H22A 108.1
C21 C22 H22A 108.1
C9 C22 H22B 108.1
C21 C22 H22B 108.1
H22A C22 H22B 107.3
C21 C23 H23A 109.5
C21 C23 H23B 109.5
H23A C23 H23B 109.5
C21 C23 H23C 109.5
H23A C23 H23C 109.5
H23B C23 H23C 109.5
C21 C24 H24A 109.5
C21 C24 H24B 109.5
H24A C24 H24B 109.5
C21 C24 H24C 109.5
H24A C24 H24C 109.5
H24B C24 H24C 109.5
C26 C25 C19 120.7(2)
C26 C25 H25 119.7
C19 C25 H25 119.7
C27 C26 C25 119.34(19)
C27 C26 H26 120.3
C25 C26 H26 120.3
C28 C27 C26 120.7(2)
C28 C27 H27 119.7
C26 C27 H27 119.7
C27 C28 C20 121.7(2)
C27 C28 H28 119.2
C20 C28 H28 119.2
C8 N1 O2 109.70(14)
C14 O1 C17 117.26(15)
N1 O2 C9 109.94(12)

loop_
_geom_bond_atom_site_label_1
_geom_bond_atom_site_label_2
_geom_bond_distance
C1 C2 1.511(3)
C1 H1A 0.9600
C1 H1B 0.9600
C1 H1C 0.9600
C2 C7 1.379(3)
C2 C3 1.382(3)
C3 C4 1.379(3)
C3 H3 0.9300
C4 C5 1.391(2)
C4 H4 0.9300
C5 C6 1.383(3)
C5 C8 1.471(2)
C6 C7 1.386(3)
C6 H6 0.9300
C7 H7 0.9300
C8 N1 1.279(2)
C8 C10 1.508(2)
C9 O2 1.472(2)
C9 C22 1.509(2)
C9 C18 1.532(2)
C9 C10 1.553(2)
C10 C11 1.516(2)
C10 H10 0.9800
C11 C16 1.381(2)
C11 C12 1.398(2)
C12 C13 1.376(2)
C12 H12 0.9300
C13 C14 1.385(2)
C13 H13 0.9300
C14 O1 1.367(2)
C14 C15 1.385(2)
C15 C16 1.385(2)
C15 H15 0.9300
C16 H16 0.9300
C17 O1 1.424(2)
C17 H17A 0.9600
C17 H17B 0.9600
C17 H17C 0.9600
C18 O3 1.218(2)
C18 C19 1.471(3)
C19 C25 1.398(3)
C19 C20 1.400(2)
C20 C28 1.393(2)
C20 C21 1.523(2)
C21 C23 1.535(2)
C21 C22 1.539(2)
C21 C24 1.543(3)
C22 H22A 0.9700
C22 H22B 0.9700
C23 H23A 0.9600
C23 H23B 0.9600
C23 H23C 0.9600
C24 H24A 0.9600
C24 H24B 0.9600
C24 H24C 0.9600
C25 C26 1.374(3)
C25 H25 0.9300
C26 C27 1.373(3)
C26 H26 0.9300
C27 C28 1.369(3)
C27 H27 0.9300
C28 H28 0.9300
N1 O2 1.4077(18)

_cod_database_fobs_code 2241343
